data_4308186
loop_
_publ_author_name
'Cory A. Black'
'Lyall R. Hanton'
'Mark D. Spicer'

_publ_contact_author 'Hanton, Lyall R.'
_publ_contact_author_email lhanton@alkali.otago.ac.nz
_publ_section_title
;
Probing Anion-\p Interactions in 1-D Co(II), Ni(II), and Cd(II)
Coordination Polymers Containing Flexible Pyrazine Ligands
;
_journal_name_full 'Inorganic Chemistry'
_journal_page_first 3669
_journal_page_last 3679
_journal_paper_doi 10.1021/ic070194k
_journal_volume 46
_journal_year 2007
_chemical_formula_moiety 'C14 H16 Co N6 S, 2(Cl O4)'
_chemical_formula_sum 'C14 H16 Cl2 Co N6 O8 S'
_chemical_formula_weight 558.22
_chemical_name_common 'Compound 1 cbh'
_chemical_name_systematic
;
 ?
;
_space_group_IT_number 14
_symmetry_cell_setting monoclinic
_symmetry_space_group_name_Hall '-P 2ybc'
_symmetry_space_group_name_H-M 'P 1 21/c 1'
_atom_sites_solution_hydrogens geom
_atom_sites_solution_primary direct
_atom_sites_solution_secondary difmap
_audit_creation_method SHELXL-97
_cell_angle_alpha 90.000(5)
_cell_angle_beta 97.084(5)
_cell_angle_gamma 90.000(5)
_cell_formula_units_Z 4
_cell_length_a 11.672(5)
_cell_length_b 12.952(5)
_cell_length_c 14.072(5)
_cell_measurement_reflns_used 5786
_cell_measurement_temperature 113(2)
_cell_measurement_theta_max 26.35
_cell_measurement_theta_min 2.66
_cell_volume 2111.1(14)
_computing_cell_refinement 'Bruker SMART'
_computing_data_collection 'Bruker SMART'
_computing_data_reduction 'Bruker SAINT'
_computing_molecular_graphics 'Bruker SHELXTL'
_computing_publication_material 'Bruker SHELXTL'
_computing_structure_refinement 'SHELXL-97 (Sheldrick, 1997)'
_computing_structure_solution 'Bruker SHELXTL'
_diffrn_ambient_temperature 113(2)
_diffrn_measured_fraction_theta_full 0.988
_diffrn_measured_fraction_theta_max 0.988
_diffrn_measurement_device_type 'CCD area detector'
_diffrn_measurement_method 'phi and omega scans'
_diffrn_radiation_monochromator graphite
_diffrn_radiation_source 'fine-focus sealed tube'
_diffrn_radiation_type MoK\a
_diffrn_radiation_wavelength 0.71069
_diffrn_reflns_av_R_equivalents 0.0456
_diffrn_reflns_av_sigmaI/netI 0.0530
_diffrn_reflns_limit_h_max 14
_diffrn_reflns_limit_h_min -14
_diffrn_reflns_limit_k_max 15
_diffrn_reflns_limit_k_min -15
_diffrn_reflns_limit_l_max 17
_diffrn_reflns_limit_l_min -17
_diffrn_reflns_number 13434
_diffrn_reflns_theta_full 26.40
_diffrn_reflns_theta_max 26.40
_diffrn_reflns_theta_min 2.66
_exptl_absorpt_coefficient_mu 1.221
_exptl_absorpt_correction_T_max 0.7300
_exptl_absorpt_correction_T_min 0.6117
_exptl_absorpt_correction_type multi-scan
_exptl_absorpt_process_details 'SADABS (Sheldrick 1996)'
_exptl_crystal_colour orange
_exptl_crystal_density_diffrn 1.756
_exptl_crystal_density_method 'not measured'
_exptl_crystal_description block
_exptl_crystal_F_000 1132
_exptl_crystal_size_max 0.49
_exptl_crystal_size_mid 0.33
_exptl_crystal_size_min 0.26
_refine_diff_density_max 0.928
_refine_diff_density_min -0.627
_refine_diff_density_rms 0.095
_refine_ls_extinction_method none
_refine_ls_goodness_of_fit_ref 1.045
_refine_ls_hydrogen_treatment constr
_refine_ls_matrix_type full
_refine_ls_number_parameters 291
_refine_ls_number_reflns 4278
_refine_ls_number_restraints 0
_refine_ls_restrained_S_all 1.045
_refine_ls_R_factor_all 0.0702
_refine_ls_R_factor_gt 0.0438
_refine_ls_shift/su_max 0.001
_refine_ls_shift/su_mean 0.000
_refine_ls_structure_factor_coef Fsqd
_refine_ls_weighting_details 'calc w=1/[\s^2^(Fo^2^)+(0.0460P)^2^+3.7737P] where P=(Fo^2^+2Fc^2^)/3'
_refine_ls_weighting_scheme calc
_refine_ls_wR_factor_gt 0.1012
_refine_ls_wR_factor_ref 0.1120
_reflns_number_gt 3142
_reflns_number_total 4278
_reflns_threshold_expression >2sigma(I)
_cod_data_source_file ic070194ksi20070201_040954_2.cif
_cod_data_source_block cbh
_cod_depositor_comments
;
The following automatic conversions were performed:
'_symmetry_cell_setting' value 'Monoclinic' changed to 'monoclinic'
according to '/home/saulius/struct/CIF-dictionaries/cif_core.dic'
dictionary named 'cif_core.dic' version 2.4.1 from 2010-06-29.

Automatic conversion script
Id: cif_fix_enum 1527 2010-12-29 10:47:43Z saulius 
;
_cod_database_code 4308186

loop_
_symmetry_equiv_pos_as_xyz
'x, y, z'
'-x, y+1/2, -z+1/2'
'-x, -y, -z'
'x, -y-1/2, z-1/2'

loop_
_atom_site_label
_atom_site_type_symbol
_atom_site_fract_x
_atom_site_fract_y
_atom_site_fract_z
_atom_site_U_iso_or_equiv
_atom_site_adp_type
_atom_site_occupancy
_atom_site_symmetry_multiplicity
_atom_site_calc_flag
_atom_site_refinement_flags
_atom_site_disorder_assembly
_atom_site_disorder_group
C1 C 0.0259(3) 0.1099(3) 0.5735(3) 0.0277(9) Uani 1 1 d . . .
H1 H 0.0770 0.0616 0.6037 0.033 Uiso 1 1 calc R . .
C2 C -0.0910(4) 0.0905(4) 0.5665(3) 0.0365(10) Uani 1 1 d . . .
H2 H -0.1161 0.0305 0.5938 0.044 Uiso 1 1 calc R . .
C3 C -0.1273(3) 0.2389(3) 0.4869(3) 0.0337(10) Uani 1 1 d . . .
H3 H -0.1792 0.2855 0.4550 0.040 Uiso 1 1 calc R . .
C4 C -0.0106(3) 0.2616(3) 0.4950(3) 0.0243(8) Uani 1 1 d . . .
C5 C 0.0282(3) 0.3599(3) 0.4532(3) 0.0272(9) Uani 1 1 d . . .
H5A H -0.0307 0.4123 0.4557 0.033 Uiso 1 1 calc R . .
H5B H 0.0378 0.3486 0.3865 0.033 Uiso 1 1 calc R . .
C6 C 0.2466(3) 0.4246(3) 0.4193(2) 0.0217(8) Uani 1 1 d . . .
H6A H 0.2128 0.4805 0.3793 0.026 Uiso 1 1 calc R . .
H6B H 0.3245 0.4448 0.4444 0.026 Uiso 1 1 calc R . .
C7 C 0.2514(3) 0.3302(3) 0.3596(2) 0.0186(7) Uani 1 1 d . . .
C8 C 0.2453(3) 0.3375(3) 0.2612(2) 0.0202(8) Uani 1 1 d . . .
H8 H 0.2356 0.4022 0.2327 0.024 Uiso 1 1 calc R . .
C9 C 0.2703(3) 0.1642(3) 0.2493(2) 0.0197(8) Uani 1 1 d . . .
H9 H 0.2804 0.1055 0.2131 0.024 Uiso 1 1 calc R . .
C10 C 0.2735(3) 0.1554(3) 0.3470(2) 0.0179(7) Uani 1 1 d . . .
H10 H 0.2848 0.0907 0.3752 0.022 Uiso 1 1 calc R . .
C11 C 0.5134(3) 0.2943(3) 0.5944(3) 0.0246(8) Uani 1 1 d . . .
C12 C 0.6359(3) 0.3082(4) 0.6184(4) 0.0433(12) Uani 1 1 d . . .
H12A H 0.6715 0.2427 0.6342 0.065 Uiso 1 1 calc R . .
H12B H 0.6501 0.3538 0.6724 0.065 Uiso 1 1 calc R . .
H12C H 0.6676 0.3375 0.5647 0.065 Uiso 1 1 calc R . .
C13 C 0.3489(3) 0.0019(3) 0.5810(3) 0.0250(8) Uani 1 1 d . . .
C14 C 0.4071(4) -0.0956(3) 0.6033(4) 0.0423(12) Uani 1 1 d . . .
H14A H 0.4734 -0.0845 0.6497 0.063 Uiso 1 1 calc R . .
H14B H 0.4312 -0.1243 0.5461 0.063 Uiso 1 1 calc R . .
H14C H 0.3552 -0.1426 0.6290 0.063 Uiso 1 1 calc R . .
N1 N 0.0680(3) 0.1949(2) 0.5387(2) 0.0200(7) Uani 1 1 d . . .
N2 N -0.1683(3) 0.1539(3) 0.5225(3) 0.0386(9) Uani 1 1 d . . .
N3 N 0.2609(2) 0.2375(2) 0.40267(19) 0.0169(6) Uani 1 1 d . . .
N4 N 0.2530(2) 0.2548(2) 0.20539(19) 0.0185(6) Uani 1 1 d . . .
N5 N 0.4178(3) 0.2820(2) 0.5749(2) 0.0230(7) Uani 1 1 d . . .
N6 N 0.3044(3) 0.0782(2) 0.5654(2) 0.0218(7) Uani 1 1 d . . .
O11 O -0.0856(4) 0.2409(3) 0.2362(3) 0.0800(14) Uani 1 1 d . . .
O12 O 0.0254(3) 0.1212(3) 0.3251(3) 0.0602(10) Uani 1 1 d . . .
O13 O -0.0333(4) 0.0888(3) 0.1638(3) 0.0692(12) Uani 1 1 d . . .
O14 O -0.1646(3) 0.0839(2) 0.2761(2) 0.0411(8) Uani 1 1 d . . .
O21 O 0.6057(4) 0.4301(3) 0.2204(3) 0.0662(11) Uani 1 1 d . . .
O22 O 0.6492(4) 0.4337(4) 0.3850(3) 0.0860(15) Uani 1 1 d . . .
O23 O 0.4664(3) 0.4791(3) 0.3134(3) 0.0592(10) Uani 1 1 d . . .
O24 O 0.5241(3) 0.3085(3) 0.3141(3) 0.0633(11) Uani 1 1 d . . .
S1 S 0.16372(8) 0.40580(7) 0.51700(6) 0.0220(2) Uani 1 1 d . . .
Cl1 Cl -0.06339(9) 0.13207(8) 0.24946(7) 0.0309(2) Uani 1 1 d . . .
Cl2 Cl 0.56137(9) 0.41186(9) 0.31002(9) 0.0418(3) Uani 1 1 d . . .
Co1 Co 0.24611(4) 0.23215(4) 0.55320(3) 0.01499(13) Uani 1 1 d . . .

loop_
_atom_site_aniso_label
_atom_site_aniso_U_11
_atom_site_aniso_U_22
_atom_site_aniso_U_33
_atom_site_aniso_U_23
_atom_site_aniso_U_13
_atom_site_aniso_U_12
C1 0.026(2) 0.027(2) 0.030(2) -0.0002(17) 0.0034(17) -0.0024(17)
C2 0.029(2) 0.032(2) 0.048(3) 0.001(2) 0.006(2) -0.0057(19)
C3 0.023(2) 0.036(3) 0.041(2) -0.005(2) 0.0012(18) 0.0042(18)
C4 0.0236(19) 0.028(2) 0.0211(18) -0.0065(16) 0.0030(15) 0.0036(16)
C5 0.024(2) 0.029(2) 0.027(2) 0.0005(17) -0.0003(16) 0.0055(17)
C6 0.028(2) 0.021(2) 0.0156(17) 0.0006(14) 0.0011(15) 0.0006(16)
C7 0.0153(17) 0.020(2) 0.0200(18) 0.0016(14) 0.0017(14) 0.0028(14)
C8 0.0215(18) 0.021(2) 0.0182(18) 0.0025(15) 0.0014(14) 0.0032(15)
C9 0.0215(19) 0.020(2) 0.0174(17) -0.0028(15) 0.0028(14) 0.0035(15)
C10 0.0191(18) 0.0146(18) 0.0210(18) 0.0016(14) 0.0053(14) 0.0038(14)
C11 0.026(2) 0.022(2) 0.026(2) -0.0052(16) 0.0044(16) -0.0027(16)
C12 0.020(2) 0.039(3) 0.070(3) -0.012(2) 0.006(2) -0.0005(19)
C13 0.029(2) 0.023(2) 0.0226(19) -0.0029(16) 0.0007(16) -0.0004(17)
C14 0.037(3) 0.025(2) 0.060(3) -0.004(2) -0.013(2) 0.0100(19)
N1 0.0208(16) 0.0198(16) 0.0188(15) -0.0057(12) 0.0009(12) -0.0016(13)
N2 0.0275(19) 0.035(2) 0.054(2) -0.0024(18) 0.0054(18) -0.0059(16)
N3 0.0180(15) 0.0193(16) 0.0131(13) 0.0009(12) 0.0006(11) 0.0014(12)
N4 0.0214(15) 0.0191(17) 0.0150(14) -0.0004(12) 0.0027(12) 0.0007(12)
N5 0.0254(18) 0.0240(18) 0.0190(15) 0.0005(13) 0.0003(13) -0.0030(14)
N6 0.0270(17) 0.0214(18) 0.0167(15) -0.0008(13) 0.0023(13) -0.0011(14)
O11 0.124(4) 0.033(2) 0.082(3) 0.011(2) 0.011(3) -0.008(2)
O12 0.0339(19) 0.094(3) 0.050(2) -0.010(2) -0.0086(16) -0.0003(19)
O13 0.091(3) 0.080(3) 0.043(2) -0.0236(19) 0.032(2) -0.037(2)
O14 0.0299(16) 0.044(2) 0.0486(19) -0.0012(15) 0.0025(14) -0.0081(14)
O21 0.071(3) 0.051(2) 0.082(3) 0.001(2) 0.027(2) 0.0020(19)
O22 0.072(3) 0.096(4) 0.079(3) -0.010(3) -0.034(2) -0.015(3)
O23 0.052(2) 0.036(2) 0.092(3) 0.0028(19) 0.016(2) 0.0087(17)
O24 0.062(2) 0.0222(18) 0.104(3) 0.0154(19) 0.006(2) -0.0018(17)
S1 0.0276(5) 0.0211(5) 0.0178(4) -0.0027(4) 0.0042(4) 0.0012(4)
Cl1 0.0340(5) 0.0344(6) 0.0236(5) 0.0010(4) 0.0005(4) -0.0099(4)
Cl2 0.0321(6) 0.0285(6) 0.0631(8) -0.0004(5) -0.0010(5) -0.0019(5)
Co1 0.0176(2) 0.0166(3) 0.0108(2) 0.00036(19) 0.00175(17) -0.0002(2)

loop_
_atom_type_symbol
_atom_type_description
_atom_type_scat_dispersion_real
_atom_type_scat_dispersion_imag
_atom_type_scat_source
C C 0.0033 0.0016 'International Tables Vol C Tables 4.2.6.8 and 6.1.1.4'
H H 0.0000 0.0000 'International Tables Vol C Tables 4.2.6.8 and 6.1.1.4'
N N 0.0061 0.0033 'International Tables Vol C Tables 4.2.6.8 and 6.1.1.4'
O O 0.0106 0.0060 'International Tables Vol C Tables 4.2.6.8 and 6.1.1.4'
S S 0.1246 0.1234 'International Tables Vol C Tables 4.2.6.8 and 6.1.1.4'
Cl Cl 0.1484 0.1585 'International Tables Vol C Tables 4.2.6.8 and 6.1.1.4'
Co Co 0.3494 0.9721 'International Tables Vol C Tables 4.2.6.8 and 6.1.1.4'

loop_
_geom_angle_atom_site_label_1
_geom_angle_atom_site_label_2
_geom_angle_atom_site_label_3
_geom_angle
_geom_angle_site_symmetry_1
_geom_angle_site_symmetry_3
_geom_angle_publ_flag
N1 C1 C2 122.3(4) . . ?
N2 C2 C1 122.3(4) . . ?
N2 C3 C4 122.9(4) . . ?
N1 C4 C3 120.6(4) . . ?
N1 C4 C5 120.0(3) . . ?
C3 C4 C5 119.4(4) . . ?
C4 C5 S1 111.8(3) . . ?
C7 C6 S1 112.5(3) . . ?
N3 C7 C8 120.3(3) . . ?
N3 C7 C6 119.1(3) . . ?
C8 C7 C6 120.5(3) . . ?
N4 C8 C7 122.3(3) . . ?
N4 C9 C10 121.4(3) . . ?
N3 C10 C9 121.9(3) . . ?
N5 C11 C12 178.9(4) . . ?
N6 C13 C14 178.7(4) . . ?
C1 N1 C4 115.9(3) . . ?
C1 N1 Co1 123.9(3) . . ?
C4 N1 Co1 120.1(3) . . ?
C2 N2 C3 116.0(4) . . ?
C10 N3 C7 117.0(3) . . ?
C10 N3 Co1 125.4(2) . . ?
C7 N3 Co1 117.5(2) . . ?
C9 N4 C8 116.8(3) . . ?
C9 N4 Co1 121.3(2) . 4_565 ?
C8 N4 Co1 121.8(2) . 4_565 ?
C11 N5 Co1 168.9(3) . . ?
C13 N6 Co1 169.6(3) . . ?
C6 S1 C5 100.60(18) . . ?
C6 S1 Co1 92.81(13) . . ?
C5 S1 Co1 95.54(13) . . ?
O12 Cl1 O13 111.8(3) . . ?
O12 Cl1 O14 108.4(2) . . ?
O13 Cl1 O14 110.6(2) . . ?
O12 Cl1 O11 107.5(3) . . ?
O13 Cl1 O11 109.7(3) . . ?
O14 Cl1 O11 108.7(2) . . ?
O22 Cl2 O24 111.1(3) . . ?
O22 Cl2 O23 110.6(3) . . ?
O24 Cl2 O23 109.6(2) . . ?
O22 Cl2 O21 108.4(3) . . ?
O24 Cl2 O21 109.7(3) . . ?
O23 Cl2 O21 107.2(2) . . ?
N5 Co1 N6 89.20(12) . . ?
N5 Co1 N1 174.31(12) . . ?
N6 Co1 N1 95.50(12) . . ?
N5 Co1 N4 84.97(11) . 4_566 ?
N6 Co1 N4 91.22(11) . 4_566 ?
N1 Co1 N4 91.71(11) . 4_566 ?
N5 Co1 N3 86.69(11) . . ?
N6 Co1 N3 92.64(11) . . ?
N1 Co1 N3 96.27(11) . . ?
N4 Co1 N3 170.76(11) 4_566 . ?
N5 Co1 S1 95.20(9) . . ?
N6 Co1 S1 172.06(9) . . ?
N1 Co1 S1 80.51(9) . . ?
N4 Co1 S1 95.75(8) 4_566 . ?
N3 Co1 S1 81.04(8) . . ?

loop_
_geom_bond_atom_site_label_1
_geom_bond_atom_site_label_2
_geom_bond_distance
_geom_bond_site_symmetry_2
_geom_bond_publ_flag
C1 N1 1.324(5) . ?
C1 C2 1.379(6) . ?
C2 N2 1.317(6) . ?
C3 N2 1.324(6) . ?
C3 C4 1.384(5) . ?
C4 N1 1.351(5) . ?
C4 C5 1.497(6) . ?
C5 S1 1.820(4) . ?
C6 C7 1.489(5) . ?
C6 S1 1.793(4) . ?
C7 N3 1.343(5) . ?
C7 C8 1.382(5) . ?
C8 N4 1.337(5) . ?
C9 N4 1.330(5) . ?
C9 C10 1.376(5) . ?
C10 N3 1.339(4) . ?
C11 N5 1.127(5) . ?
C11 C12 1.439(6) . ?
C13 N6 1.126(5) . ?
C13 C14 1.450(6) . ?
N1 Co1 2.119(3) . ?
N3 Co1 2.147(3) . ?
N4 Co1 2.140(3) 4_565 ?
N5 Co1 2.092(3) . ?
N6 Co1 2.107(3) . ?
O11 Cl1 1.441(4) . ?
O12 Cl1 1.399(3) . ?
O13 Cl1 1.412(3) . ?
O14 Cl1 1.426(3) . ?
O21 Cl2 1.441(4) . ?
O22 Cl2 1.406(4) . ?
O23 Cl2 1.415(4) . ?
O24 Cl2 1.412(3) . ?
S1 Co1 2.4742(13) . ?
Co1 N4 2.140(3) 4_566 ?
